data_8103846
loop_
_publ_author_name
'Schewe, I.'
'von Schnering, H.G.'
'Boettcher, P.'

_publ_section_title
;
 The crystal structure of Tl5 Te3 and its relationship to the Cr5 Br3 type
;
_journal_name_full 'Zeitschrift fuer Kristallographie (149,1979-)'
_journal_page_first 287
_journal_page_last 298
_journal_volume 188
_journal_year 1989
_chemical_formula_sum 'Te3 Tl5'
_chemical_name_systematic 'Tl5 Te3'
_space_group_IT_number 140
_symmetry_space_group_name_Hall '-I 4 2c'
_symmetry_space_group_name_H-M 'I 4/m c m'
_cell_angle_alpha 90
_cell_angle_beta 90
_cell_angle_gamma 90
_cell_formula_units_Z 4
_cell_length_a 8.93
_cell_length_b 8.93
_cell_length_c 12.589
_cell_volume 1003.909
_citation_journal_id_ASTM ZEKRDZ
_cod_data_source_file Schewe_ZEKRDZ_1989_1968.cif
_cod_data_source_block Te3Tl5
_cod_database_code 8103846

loop_
_symmetry_equiv_pos_as_xyz
x,y,z
-y,x,z
-x,-y,z
y,-x,z
x,-y,-z+1/2
y,x,-z+1/2
-x,y,-z+1/2
-y,-x,-z+1/2
-x,-y,-z
y,-x,-z
x,y,-z
-y,x,-z
-x,y,z-1/2
-y,-x,z-1/2
x,-y,z-1/2
y,x,z-1/2
x+1/2,y+1/2,z+1/2
-y+1/2,x+1/2,z+1/2
-x+1/2,-y+1/2,z+1/2
y+1/2,-x+1/2,z+1/2
x+1/2,-y+1/2,-z+1
y+1/2,x+1/2,-z+1
-x+1/2,y+1/2,-z+1
-y+1/2,-x+1/2,-z+1
-x+1/2,-y+1/2,-z+1/2
y+1/2,-x+1/2,-z+1/2
x+1/2,y+1/2,-z+1/2
-y+1/2,x+1/2,-z+1/2
-x+1/2,y+1/2,z
-y+1/2,-x+1/2,z
x+1/2,-y+1/2,z
y+1/2,x+1/2,z

loop_
_atom_site_label
_atom_site_type_symbol
_atom_site_fract_x
_atom_site_fract_y
_atom_site_fract_z
_atom_site_occupancy
_atom_site_U_iso_or_equiv
Tl2 Tl+1 0.1476 0.6476 0.1588 1 0.0
Tl1 Tl+1 0 0 0 1 0.0
Te2 Te-2 0.3413 0.8413 0 1 0.0
Te1 Te-2 0 0 0.25 1 0.0
